data_2218708
loop_
_publ_author_name
'Zhang, Ya-Wen'
'Dong, Hua-Ze'
'Cheng, Lin'

_publ_section_title Poly[{\m~2~-1,2-bis[4-(3-pyridyl)pyrimidin-2-ylsulfanyl]ethane}di-\m~2~-cyanido-dicopper(I)]
_journal_coeditor_code HG2393
_journal_issue 7
_journal_name_full 'Acta Crystallographica Section E'
_journal_page_first m868
_journal_paper_doi 10.1107/S1600536808013172
_journal_volume 64
_journal_year 2008
_chemical_formula_iupac '[Cu2 (C N)2 (C20 H16 N6 S2)]'
_chemical_formula_moiety 'C11 H8 Cu N4 S'
_chemical_formula_sum 'C11 H8 Cu N4 S'
_chemical_formula_weight 291.81
_chemical_name_systematic
;
Poly[{\m~2~-1,2-bis[4-(3-pyridyl)pyrimidin-2-ylsulfanyl]ethane}di-\m~2~-
cyanido-dicopper(I)]
;
_space_group_IT_number 15
_symmetry_cell_setting monoclinic
_symmetry_space_group_name_Hall '-C 2yc'
_symmetry_space_group_name_H-M 'C 1 2/c 1'
_atom_sites_solution_hydrogens geom
_atom_sites_solution_primary direct
_atom_sites_solution_secondary difmap
_audit_creation_method SHELXL-97
_cell_angle_alpha 90.00
_cell_angle_beta 105.660(19)
_cell_angle_gamma 90.00
_cell_formula_units_Z 8
_cell_length_a 16.025(4)
_cell_length_b 16.296(7)
_cell_length_c 9.3103(17)
_cell_measurement_reflns_used 765
_cell_measurement_temperature 153(2)
_cell_measurement_theta_max 28.008
_cell_measurement_theta_min 2.451
_cell_volume 2341.1(13)
_computing_cell_refinement 'SMART (Bruker, 2000)'
_computing_data_collection 'SMART (Bruker, 2000)'
_computing_data_reduction 'SAINT (Bruker, 2000)'
_computing_molecular_graphics 'SHELXTL (Sheldrick, 2008)'
_computing_publication_material 'SHELXTL (Sheldrick, 2008)'
_computing_structure_refinement 'SHELXTL (Sheldrick, 2008)'
_computing_structure_solution 'SHELXTL (Sheldrick, 2008)'
_diffrn_ambient_temperature 153(2)
_diffrn_measured_fraction_theta_full 0.992
_diffrn_measured_fraction_theta_max 0.992
_diffrn_measurement_device_type 'Bruker APEX CCD'
_diffrn_measurement_method '\f and \w'
_diffrn_radiation_monochromator graphite
_diffrn_radiation_source 'fine-focus sealed tube'
_diffrn_radiation_type MoK\a
_diffrn_radiation_wavelength 0.71073
_diffrn_reflns_av_R_equivalents 0.0361
_diffrn_reflns_av_sigmaI/netI 0.0298
_diffrn_reflns_limit_h_max 9
_diffrn_reflns_limit_h_min -19
_diffrn_reflns_limit_k_max 19
_diffrn_reflns_limit_k_min -20
_diffrn_reflns_limit_l_max 11
_diffrn_reflns_limit_l_min -11
_diffrn_reflns_number 6130
_diffrn_reflns_theta_full 25.99
_diffrn_reflns_theta_max 25.99
_diffrn_reflns_theta_min 2.50
_exptl_absorpt_coefficient_mu 2.024
_exptl_absorpt_correction_T_max 0.8233
_exptl_absorpt_correction_T_min 0.4311
_exptl_absorpt_correction_type multi-scan
_exptl_absorpt_process_details '(SADABS; Sheldrick, 2002)'
_exptl_crystal_colour colorless
_exptl_crystal_density_diffrn 1.656
_exptl_crystal_density_method 'not measured'
_exptl_crystal_description needle-like
_exptl_crystal_F_000 1176
_exptl_crystal_size_max 0.50
_exptl_crystal_size_mid 0.20
_exptl_crystal_size_min 0.10
_refine_diff_density_max 0.413
_refine_diff_density_min -0.323
_refine_ls_extinction_method none
_refine_ls_goodness_of_fit_ref 1.086
_refine_ls_hydrogen_treatment constr
_refine_ls_matrix_type full
_refine_ls_number_parameters 154
_refine_ls_number_reflns 2290
_refine_ls_number_restraints 0
_refine_ls_restrained_S_all 1.086
_refine_ls_R_factor_all 0.0375
_refine_ls_R_factor_gt 0.0320
_refine_ls_shift/su_max 0.000
_refine_ls_shift/su_mean 0.000
_refine_ls_structure_factor_coef Fsqd
_refine_ls_weighting_details 'calc w=1/[\s^2^(Fo^2^)+(0.0456P)^2^+0.02P] where P=(Fo^2^+2Fc^2^)/3'
_refine_ls_weighting_scheme calc
_refine_ls_wR_factor_gt 0.0813
_refine_ls_wR_factor_ref 0.0834
_reflns_number_gt 1925
_reflns_number_total 2290
_reflns_threshold_expression I>2\s(I)
_cod_data_source_file hg2393.cif
_cod_data_source_block I
_cod_original_cell_volume 2341.1(12)
_cod_original_sg_symbol_H-M 'C 2/c'
_cod_database_code 2218708
_cod_database_fobs_code 2218708

loop_
_symmetry_equiv_pos_as_xyz
'x, y, z'
'-x, y, -z+1/2'
'x+1/2, y+1/2, z'
'-x+1/2, y+1/2, -z+1/2'
'-x, -y, -z'
'x, -y, z-1/2'
'-x+1/2, -y+1/2, -z'
'x+1/2, -y+1/2, z-1/2'

loop_
_atom_site_type_symbol
_atom_site_label
_atom_site_fract_x
_atom_site_fract_y
_atom_site_fract_z
_atom_site_U_iso_or_equiv
_atom_site_adp_type
_atom_site_calc_flag
_atom_site_refinement_flags
_atom_site_occupancy
Cu Cu1 0.200534(18) 0.046307(17) 0.73287(3) 0.04397(13) Uani d . 1
S S1 0.58681(4) 0.09504(5) 0.45165(9) 0.0681(2) Uani d . 1
N N1 0.46673(11) 0.17752(12) 0.5455(2) 0.0424(4) Uani d . 1
N N2 0.55869(14) 0.25077(17) 0.4267(2) 0.0624(6) Uani d . 1
N N3 0.25417(11) 0.16006(11) 0.71533(19) 0.0379(4) Uani d . 1
N N4 0.18704(14) 0.00114(12) 0.5379(2) 0.0506(5) Uani d . 1
C C1 0.52978(14) 0.18272(17) 0.4778(3) 0.0496(6) Uani d . 1
C C2 0.52069(18) 0.3195(2) 0.4501(3) 0.0661(8) Uani d . 1
H H2 0.5387 0.3684 0.4167 0.079 Uiso calc R 1
C C3 0.45586(16) 0.32250(16) 0.5214(3) 0.0539(6) Uani d . 1
H H3 0.4308 0.3719 0.5373 0.065 Uiso calc R 1
C C4 0.42959(13) 0.24839(14) 0.5686(2) 0.0386(5) Uani d . 1
C C5 0.35930(13) 0.24308(13) 0.6430(2) 0.0355(5) Uani d . 1
C C6 0.33133(15) 0.31071(14) 0.7073(3) 0.0452(5) Uani d . 1
H H6 0.3570 0.3617 0.7045 0.054 Uiso calc R 1
C C7 0.26579(16) 0.30235(15) 0.7749(3) 0.0514(6) Uani d . 1
H H7 0.2461 0.3475 0.8174 0.062 Uiso calc R 1
C C8 0.22945(14) 0.22636(15) 0.7791(3) 0.0442(5) Uani d . 1
H H8 0.1862 0.2206 0.8279 0.053 Uiso calc R 1
C C9 0.31811(13) 0.16915(13) 0.6502(2) 0.0367(5) Uani d . 1
H H9 0.3361 0.1233 0.6071 0.044 Uiso calc R 1
C C10 0.54252(17) 0.01639(19) 0.5480(3) 0.0632(7) Uani d . 1
H H10A 0.5837 -0.0283 0.5753 0.076 Uiso calc R 1
H H10B 0.5337 0.0392 0.6390 0.076 Uiso calc R 1
C C11 0.18755(15) -0.01827(14) 0.4207(3) 0.0432(5) Uani d . 1

loop_
_atom_site_aniso_label
_atom_site_aniso_U_11
_atom_site_aniso_U_22
_atom_site_aniso_U_33
_atom_site_aniso_U_12
_atom_site_aniso_U_13
_atom_site_aniso_U_23
Cu1 0.0547(2) 0.0449(2) 0.04047(19) -0.00041(12) 0.02691(14) 0.00271(11)
S1 0.0465(4) 0.0949(6) 0.0744(5) 0.0002(4) 0.0360(3) -0.0228(4)
N1 0.0357(10) 0.0536(12) 0.0422(10) -0.0013(8) 0.0179(8) -0.0022(9)
N2 0.0467(13) 0.0923(19) 0.0555(14) -0.0152(12) 0.0262(11) 0.0025(12)
N3 0.0387(10) 0.0410(10) 0.0402(10) -0.0013(8) 0.0212(8) -0.0016(8)
N4 0.0740(14) 0.0401(11) 0.0468(11) 0.0020(10) 0.0320(10) 0.0010(9)
C1 0.0354(13) 0.0772(18) 0.0396(12) -0.0048(11) 0.0163(10) -0.0068(12)
C2 0.0510(16) 0.082(2) 0.0691(18) -0.0173(15) 0.0228(14) 0.0213(16)
C3 0.0458(14) 0.0561(15) 0.0623(16) -0.0030(11) 0.0190(12) 0.0152(12)
C4 0.0291(11) 0.0495(13) 0.0379(11) -0.0011(9) 0.0101(9) 0.0048(9)
C5 0.0325(11) 0.0379(12) 0.0370(11) 0.0017(8) 0.0113(9) 0.0054(8)
C6 0.0444(13) 0.0359(12) 0.0571(14) -0.0006(9) 0.0167(11) 0.0006(10)
C7 0.0514(15) 0.0442(14) 0.0643(16) 0.0045(11) 0.0253(12) -0.0131(12)
C8 0.0409(13) 0.0515(14) 0.0474(13) 0.0023(10) 0.0241(10) -0.0046(11)
C9 0.0390(12) 0.0361(11) 0.0401(11) 0.0028(9) 0.0193(9) 0.0003(9)
C10 0.0495(15) 0.0784(19) 0.0614(16) 0.0148(14) 0.0144(12) -0.0181(15)
C11 0.0614(15) 0.0351(11) 0.0401(12) 0.0082(10) 0.0259(11) 0.0038(10)

loop_
_atom_type_symbol
_atom_type_description
_atom_type_scat_dispersion_real
_atom_type_scat_dispersion_imag
_atom_type_scat_source
C C 0.0033 0.0016 'International Tables Vol C Tables 4.2.6.8 and 6.1.1.4'
H H 0.0000 0.0000 'International Tables Vol C Tables 4.2.6.8 and 6.1.1.4'
N N 0.0061 0.0033 'International Tables Vol C Tables 4.2.6.8 and 6.1.1.4'
S S 0.1246 0.1234 'International Tables Vol C Tables 4.2.6.8 and 6.1.1.4'
Cu Cu 0.3201 1.2651 'International Tables Vol C Tables 4.2.6.8 and 6.1.1.4'

loop_
_geom_angle_atom_site_label_1
_geom_angle_atom_site_label_2
_geom_angle_atom_site_label_3
_geom_angle_site_symmetry_1
_geom_angle_site_symmetry_3
_geom_angle
C11 Cu1 N4 6_556 . 141.12(9)
C11 Cu1 N3 6_556 . 116.47(8)
N4 Cu1 N3 . . 102.27(8)
C1 S1 C10 . . 102.68(12)
C1 N1 C4 . . 116.6(2)
C2 N2 C1 . . 115.1(2)
C9 N3 C8 . . 117.83(19)
C9 N3 Cu1 . . 121.50(14)
C8 N3 Cu1 . . 120.50(15)
C11 N4 Cu1 . . 170.7(2)
N1 C1 N2 . . 127.0(2)
N1 C1 S1 . . 120.4(2)
N2 C1 S1 . . 112.58(18)
N2 C2 C3 . . 123.5(3)
N2 C2 H2 . . 118.3
C3 C2 H2 . . 118.3
C2 C3 C4 . . 117.0(3)
C2 C3 H3 . . 121.5
C4 C3 H3 . . 121.5
N1 C4 C3 . . 120.8(2)
N1 C4 C5 . . 116.88(19)
C3 C4 C5 . . 122.3(2)
C9 C5 C6 . . 117.2(2)
C9 C5 C4 . . 120.5(2)
C6 C5 C4 . . 122.2(2)
C7 C6 C5 . . 119.8(2)
C7 C6 H6 . . 120.1
C5 C6 H6 . . 120.1
C6 C7 C8 . . 119.1(2)
C6 C7 H7 . . 120.4
C8 C7 H7 . . 120.4
N3 C8 C7 . . 122.3(2)
N3 C8 H8 . . 118.8
C7 C8 H8 . . 118.8
N3 C9 C5 . . 123.65(19)
N3 C9 H9 . . 118.2
C5 C9 H9 . . 118.2
C10 C10 S1 5_656 . 111.6(3)
C10 C10 H10A 5_656 . 109.3
S1 C10 H10A . . 109.3
C10 C10 H10B 5_656 . 109.3
S1 C10 H10B . . 109.3
H10A C10 H10B . . 108.0
N4 C11 Cu1 . 6 173.9(2)

loop_
_geom_bond_atom_site_label_1
_geom_bond_atom_site_label_2
_geom_bond_site_symmetry_2
_geom_bond_distance
Cu1 C11 6_556 1.873(2)
Cu1 N4 . 1.916(2)
Cu1 N3 . 2.0683(19)
S1 C1 . 1.748(3)
S1 C10 . 1.815(3)
N1 C1 . 1.330(3)
N1 C4 . 1.343(3)
N2 C2 . 1.321(4)
N2 C1 . 1.338(3)
N3 C9 . 1.332(3)
N3 C8 . 1.343(3)
N4 C11 . 1.138(3)
C2 C3 . 1.376(4)
C2 H2 . 0.9300
C3 C4 . 1.389(3)
C3 H3 . 0.9300
C4 C5 . 1.476(3)
C5 C9 . 1.384(3)
C5 C6 . 1.385(3)
C6 C7 . 1.369(4)
C6 H6 . 0.9300
C7 C8 . 1.374(3)
C7 H7 . 0.9300
C8 H8 . 0.9300
C9 H9 . 0.9300
C10 C10 5_656 1.511(5)
C10 H10A . 0.9700
C10 H10B . 0.9700
C11 Cu1 6 1.873(2)
